data_2242725
loop_
_publ_author_name
'Tan, Sang Loon'
'Tiekink, Edward R. T.'

_publ_section_title
;
 A 1:2 co-crystal of 2,2'-thiodibenzoic acid and triphenylphosphane oxide:
 crystal structure, Hirshfeld surface analysis and computational study
;
_journal_coeditor_code HB7782
_journal_issue 12
_journal_name_full 'Acta Crystallographica Section E'
_journal_page_first 1764
_journal_page_last 1771
_journal_paper_doi 10.1107/S205698901801544X
_journal_volume 74
_journal_year 2018
_chemical_formula_iupac '2C18 H15 O P, C14 H10 O4 S'
_chemical_formula_moiety '2(C18 H15 O P), C14 H10 O4 S'
_chemical_formula_sum 'C50 H40 O6 P2 S'
_chemical_formula_weight 830.82
_chemical_name_common
;
2,2'-Thiodibenzoic acid--triphenylphosphane oxide (1/2)
;
_chemical_name_systematic
;
2-[(2-Carboxyphenyl)sulfanyl]benzoic acid--(diphenylphosphoryl)benzene (1/2)
;
_space_group_crystal_system monoclinic
_space_group_IT_number 14
_space_group_name_Hall '-P 2ybc'
_space_group_name_H-M_alt 'P 1 21/c 1'
_symmetry_space_group_name_Hall '-P 2ybc'
_symmetry_space_group_name_H-M 'P 1 21/c 1'
_atom_sites_solution_hydrogens mixed
_atom_sites_solution_primary dual
_cell_angle_alpha 90
_cell_angle_beta 101.4900(10)
_cell_angle_gamma 90
_cell_formula_units_Z 8
_cell_length_a 10.70850(10)
_cell_length_b 41.9751(2)
_cell_length_c 18.92680(10)
_cell_measurement_reflns_used 52739
_cell_measurement_temperature 100
_cell_measurement_theta_max 75.9320
_cell_measurement_theta_min 4.1620
_cell_volume 8336.92(10)
_computing_cell_refinement
;
CrysAlis PRO (Rigaku OD, 2018)
;
_computing_data_collection
;
CrysAlis PRO (Rigaku OD, 2018)
;
_computing_data_reduction
;
CrysAlis PRO (Rigaku OD, 2018)
;
_computing_molecular_graphics
;
ORTEP-3 for Windows (Farrugia, 2012),
<i>OLEX2</i> (Dolomanov <i>et al.</i>, 2009)
and Mercury (Macrae <i>et al.</i>, 2006)
;
_computing_publication_material
;
publCIF (Westrip, 2010)
;
_computing_structure_refinement
;
SHELXL (Sheldrick, 2015<i>b</i>)
;
_computing_structure_solution
;
SHELXT (Sheldrick, 2015<i>a</i>)
;
_diffrn_ambient_temperature 100
_diffrn_detector 'CCD plate'
_diffrn_detector_area_resol_mean 5.2558
_diffrn_measured_fraction_theta_full 0.999
_diffrn_measured_fraction_theta_max 0.975
_diffrn_measurement_device 'four-circle diffractometer'
_diffrn_measurement_device_type 'XtaLAB Synergy, Dualflex, AtlasS2'
_diffrn_measurement_method '\w scans'
_diffrn_radiation_monochromator mirror
_diffrn_radiation_probe x-ray
_diffrn_radiation_type CuK\a
_diffrn_radiation_wavelength 1.54184
_diffrn_reflns_av_R_equivalents 0.0246
_diffrn_reflns_av_unetI/netI 0.0141
_diffrn_reflns_limit_h_max 13
_diffrn_reflns_limit_h_min -13
_diffrn_reflns_limit_k_max 52
_diffrn_reflns_limit_k_min -49
_diffrn_reflns_limit_l_max 23
_diffrn_reflns_limit_l_min -23
_diffrn_reflns_number 94929
_diffrn_reflns_theta_full 67.684
_diffrn_reflns_theta_max 76.239
_diffrn_reflns_theta_min 3.180
_diffrn_source 'micro-focus sealed X-ray tube'
_exptl_absorpt_coefficient_mu 1.830
_exptl_absorpt_correction_T_max 1.000
_exptl_absorpt_correction_T_min 0.653
_exptl_absorpt_correction_type gaussian
_exptl_absorpt_process_details
;
(CrysAlis PRO; Rigaku OD, 2018)
;
_exptl_crystal_colour colourless
_exptl_crystal_density_diffrn 1.324
_exptl_crystal_description prism
_exptl_crystal_F_000 3472
_exptl_crystal_size_max 0.166
_exptl_crystal_size_mid 0.161
_exptl_crystal_size_min 0.085
_refine_diff_density_max 0.415
_refine_diff_density_min -0.553
_refine_ls_extinction_method none
_refine_ls_goodness_of_fit_ref 1.036
_refine_ls_hydrogen_treatment mixed
_refine_ls_matrix_type full
_refine_ls_number_parameters 1079
_refine_ls_number_reflns 17036
_refine_ls_number_restraints 0
_refine_ls_restrained_S_all 1.036
_refine_ls_R_factor_all 0.0356
_refine_ls_R_factor_gt 0.0331
_refine_ls_shift/su_max 0.003
_refine_ls_shift/su_mean 0.000
_refine_ls_structure_factor_coef Fsqd
_refine_ls_weighting_details 'w=1/[\s^2^(Fo^2^)+(0.0481P)^2^+3.5049P] where P=(Fo^2^+2Fc^2^)/3'
_refine_ls_weighting_scheme calc
_refine_ls_wR_factor_gt 0.0900
_refine_ls_wR_factor_ref 0.0921
_reflns_number_gt 15740
_reflns_number_total 17036
_reflns_threshold_expression 'I > 2\s(I)'
_cod_data_source_file hb7782sup1.cif
_cod_data_source_block I
_cod_depositor_comments
;

2019-09-02
Z value and formula fixed to values more according to usual
chemical conventions.                 miguel
;
_cod_original_formula_sum 'C100 H80 O12 P4 S2'
_cod_original_formula_weight 1661.64
_cod_original_formula_moiety '4(C18 H15 O P), 2(C14 H10 O4 S)'
_cod_original_formula_iupac '4C18 H15 O P, 2C14 H10 O4 S'
_cod_original_formula_units_Z 4
_cod_database_code 2242725
_shelx_space_group_comment
;
The symmetry employed for this shelxl refinement is uniquely defined
by the following loop, which should always be used as a source of
symmetry information in preference to the above space-group names.
They are only intended as comments.
;

loop_
_space_group_symop_operation_xyz
'x, y, z'
'-x, y+1/2, -z+1/2'
'-x, -y, -z'
'x, -y-1/2, z-1/2'

loop_
_atom_site_type_symbol
_atom_site_label
_atom_site_fract_x
_atom_site_fract_y
_atom_site_fract_z
_atom_site_U_iso_or_equiv
_atom_site_adp_type
_atom_site_calc_flag
_atom_site_occupancy
S S1 0.86876(3) 0.60239(2) 0.45382(2) 0.01933(7) Uani d 1
O O5 0.66647(18) 0.68394(3) 0.41031(6) 0.0653(5) Uani d 1
O O6 0.63653(11) 0.64495(2) 0.48314(5) 0.0298(2) Uani d 1
H H6O 0.644(2) 0.6616(5) 0.5178(12) 0.064(7) Uiso d 1
O O7 1.05664(8) 0.58755(2) 0.57331(5) 0.02348(19) Uani d 1
O O8 1.25159(9) 0.57343(2) 0.55791(5) 0.0250(2) Uani d 1
H H8O 1.261(2) 0.5646(5) 0.6020(12) 0.059(6) Uiso d 1
C C73 0.57062(11) 0.63409(3) 0.30175(6) 0.0189(2) Uani d 1
H H73 0.510504 0.650346 0.296861 0.023 Uiso calc 1
C C74 0.56910(12) 0.61279(3) 0.24561(7) 0.0208(2) Uani d 1
H H74 0.507892 0.614647 0.203416 0.025 Uiso calc 1
C C75 0.65935(13) 0.58870(3) 0.25272(7) 0.0231(3) Uani d 1
H H75 0.659019 0.574453 0.215058 0.028 Uiso calc 1
C C76 0.75002(12) 0.58580(3) 0.31576(7) 0.0227(3) Uani d 1
H H76 0.809779 0.569467 0.320215 0.027 Uiso calc 1
C C77 0.75263(11) 0.60713(3) 0.37271(6) 0.0180(2) Uani d 1
C C78 0.66130(11) 0.63139(3) 0.36547(6) 0.0161(2) Uani d 1
C C79 0.65763(12) 0.65610(3) 0.42226(6) 0.0198(2) Uani d 1
C C80 1.01153(11) 0.61285(3) 0.42513(6) 0.0167(2) Uani d 1
C C81 1.01083(13) 0.62905(3) 0.36024(7) 0.0234(3) Uani d 1
H H81 0.933478 0.633723 0.329907 0.028 Uiso calc 1
C C82 1.12341(14) 0.63818(4) 0.34059(8) 0.0297(3) Uani d 1
H H82 1.120595 0.648892 0.297281 0.036 Uiso calc 1
C C83 1.24037(13) 0.63157(4) 0.38468(8) 0.0294(3) Uani d 1
H H83 1.315681 0.638162 0.371782 0.035 Uiso calc 1
C C84 1.24298(12) 0.61502(3) 0.44811(7) 0.0232(3) Uani d 1
H H84 1.321038 0.610079 0.477425 0.028 Uiso calc 1
C C85 1.13031(11) 0.60555(3) 0.46905(6) 0.0168(2) Uani d 1
C C86 1.14015(11) 0.58810(3) 0.53863(6) 0.0170(2) Uani d 1
S S2 0.36308(3) 0.60471(2) 0.95618(2) 0.01877(7) Uani d 1
O O9 0.56354(8) 0.58971(2) 1.06759(4) 0.02008(18) Uani d 1
O O10 0.75481(8) 0.57505(2) 1.04690(5) 0.02276(19) Uani d 1
H H10O 0.766(2) 0.5668(5) 1.0924(12) 0.060(6) Uiso d 1
O O11 0.12548(13) 0.68518(2) 0.90397(5) 0.0423(3) Uani d 1
O O12 0.15116(10) 0.64745(2) 0.98809(5) 0.0254(2) Uani d 1
H H12O 0.1545(18) 0.6638(5) 1.0188(11) 0.045(5) Uiso d 1
C C87 0.48876(12) 0.62911(3) 0.85303(6) 0.0184(2) Uani d 1
H H87 0.408551 0.634762 0.827278 0.022 Uiso calc 1
C C88 0.59558(13) 0.63654(3) 0.82546(7) 0.0231(3) Uani d 1
H H88 0.586377 0.647289 0.781755 0.028 Uiso calc 1
C C89 0.71638(13) 0.62809(3) 0.86246(7) 0.0253(3) Uani d 1
H H89 0.787995 0.632986 0.843699 0.030 Uiso calc 1
C C90 0.72868(12) 0.61226(3) 0.92771(7) 0.0213(2) Uani d 1
H H90 0.809347 0.606453 0.952545 0.026 Uiso calc 1
C C91 0.62200(11) 0.60484(3) 0.95702(6) 0.0154(2) Uani d 1
C C92 0.49939(11) 0.61319(3) 0.91922(6) 0.0151(2) Uani d 1
C C93 0.64177(11) 0.58925(3) 1.02911(6) 0.0160(2) Uani d 1
C C94 0.24038(11) 0.60750(3) 0.87723(6) 0.0179(2) Uani d 1
C C95 0.23738(12) 0.58484(3) 0.82279(7) 0.0225(3) Uani d 1
H H95 0.297462 0.568554 0.828932 0.027 Uiso calc 1
C C96 0.14576(12) 0.58636(3) 0.75969(7) 0.0234(3) Uani d 1
H H96 0.145014 0.571214 0.723745 0.028 Uiso calc 1
C C97 0.05526(12) 0.61046(3) 0.75020(7) 0.0223(3) Uani d 1
H H97 -0.006374 0.611467 0.708014 0.027 Uiso calc 1
C C98 0.05714(11) 0.63302(3) 0.80384(6) 0.0194(2) Uani d 1
H H98 -0.003174 0.649254 0.797145 0.023 Uiso calc 1
C C99 0.14835(11) 0.63174(3) 0.86788(6) 0.0164(2) Uani d 1
C C100 0.14237(11) 0.65763(3) 0.92171(6) 0.0181(2) Uani d 1
P P1 0.45306(3) 0.53046(2) 0.69428(2) 0.01230(6) Uani d 1
O O1 0.32078(8) 0.54411(2) 0.67897(4) 0.01763(17) Uani d 1
C C1 0.61145(11) 0.53439(3) 0.83070(6) 0.0167(2) Uani d 1
H H1 0.656091 0.550177 0.811734 0.020 Uiso calc 1
C C2 0.65061(12) 0.52494(3) 0.90237(6) 0.0192(2) Uani d 1
H H2 0.721498 0.534351 0.931197 0.023 Uiso calc 1
C C3 0.58344(12) 0.50146(3) 0.93049(6) 0.0194(2) Uani d 1
H H3 0.610599 0.494813 0.977939 0.023 Uiso calc 1
C C4 0.47584(12) 0.48781(3) 0.88817(7) 0.0203(2) Uani d 1
H H4 0.430003 0.472469 0.907717 0.024 Uiso calc 1
C C5 0.43666(11) 0.49703(3) 0.81683(6) 0.0176(2) Uani d 1
H H5 0.364754 0.487840 0.788474 0.021 Uiso calc 1
C C6 0.50568(11) 0.52020(3) 0.78760(6) 0.0136(2) Uani d 1
C C7 0.53838(12) 0.46861(3) 0.66991(7) 0.0198(2) Uani d 1
H H7 0.588550 0.469321 0.716034 0.024 Uiso calc 1
C C8 0.54019(13) 0.44169(3) 0.62722(8) 0.0254(3) Uani d 1
H H8 0.592086 0.424523 0.644795 0.030 Uiso calc 1
C C9 0.46540(14) 0.44035(3) 0.55898(8) 0.0306(3) Uani d 1
H H9 0.466881 0.422331 0.530569 0.037 Uiso calc 1
C C10 0.38826(17) 0.46583(4) 0.53291(8) 0.0403(4) Uani d 1
H H10 0.337265 0.464822 0.487039 0.048 Uiso calc 1
C C11 0.38629(15) 0.49291(4) 0.57465(7) 0.0312(3) Uani d 1
H H11 0.334659 0.510043 0.556555 0.037 Uiso calc 1
C C12 0.46162(11) 0.49447(3) 0.64372(6) 0.0160(2) Uani d 1
C C13 0.68681(11) 0.54783(3) 0.66017(6) 0.0168(2) Uani d 1
H H13 0.710047 0.526522 0.666794 0.020 Uiso calc 1
C C14 0.77099(12) 0.56959(3) 0.63990(6) 0.0203(2) Uani d 1
H H14 0.850763 0.562941 0.633391 0.024 Uiso calc 1
C C15 0.73532(12) 0.60136(3) 0.62942(7) 0.0223(3) Uani d 1
H H15 0.790696 0.615862 0.614766 0.027 Uiso calc 1
C C16 0.61775(13) 0.61152(3) 0.64067(7) 0.0228(3) Uani d 1
H H16 0.595084 0.632870 0.634256 0.027 Uiso calc 1
C C17 0.53354(12) 0.58992(3) 0.66151(6) 0.0187(2) Uani d 1
H H17 0.454903 0.596820 0.669357 0.022 Uiso calc 1
C C18 0.56734(11) 0.55785(3) 0.67064(6) 0.0141(2) Uani d 1
P P2 -0.04151(3) 0.53337(2) 0.18925(2) 0.01230(6) Uani d 1
O O2 -0.17363(8) 0.54704(2) 0.17137(4) 0.01732(17) Uani d 1
C C19 0.11406(11) 0.53774(3) 0.32684(6) 0.0167(2) Uani d 1
H H19 0.160010 0.553259 0.307909 0.020 Uiso calc 1
C C20 0.15104(12) 0.52863(3) 0.39889(6) 0.0194(2) Uani d 1
H H20 0.221743 0.538005 0.427976 0.023 Uiso calc 1
C C21 0.08202(12) 0.50557(3) 0.42697(6) 0.0205(2) Uani d 1
H H21 0.107516 0.499240 0.474765 0.025 Uiso calc 1
C C22 -0.02503(12) 0.49184(3) 0.38417(7) 0.0211(2) Uani d 1
H H22 -0.071898 0.476702 0.403634 0.025 Uiso calc 1
C C23 -0.06198(11) 0.50071(3) 0.31239(6) 0.0176(2) Uani d 1
H H23 -0.133366 0.491457 0.283687 0.021 Uiso calc 1
C C24 0.00844(11) 0.52362(3) 0.28324(6) 0.0139(2) Uani d 1
C C25 0.04771(12) 0.47170(3) 0.16729(6) 0.0187(2) Uani d 1
H H25 0.099716 0.473162 0.212801 0.022 Uiso calc 1
C C26 0.04960(12) 0.44426(3) 0.12632(7) 0.0226(3) Uani d 1
H H26 0.103258 0.427486 0.144451 0.027 Uiso calc 1
C C27 -0.02776(13) 0.44180(3) 0.05889(7) 0.0257(3) Uani d 1
H H27 -0.025983 0.423458 0.031542 0.031 Uiso calc 1
C C28 -0.10793(15) 0.46669(4) 0.03213(8) 0.0345(3) Uani d 1
H H28 -0.160726 0.464959 -0.013102 0.041 Uiso calc 1
C C29 -0.11000(14) 0.49422(3) 0.07241(7) 0.0280(3) Uani d 1
H H29 -0.163834 0.510912 0.053961 0.034 Uiso calc 1
C C30 -0.03175(11) 0.49697(3) 0.14038(6) 0.0151(2) Uani d 1
C C31 0.03988(12) 0.59295(3) 0.15930(7) 0.0192(2) Uani d 1
H H31 -0.039378 0.599663 0.166545 0.023 Uiso calc 1
C C32 0.12523(13) 0.61484(3) 0.14071(7) 0.0234(3) Uani d 1
H H32 0.102725 0.636236 0.135335 0.028 Uiso calc 1
C C33 0.24365(12) 0.60499(3) 0.13014(7) 0.0212(3) Uani d 1
H H33 0.299701 0.619741 0.117004 0.025 Uiso calc 1
C C34 0.27898(11) 0.57320(3) 0.13908(6) 0.0193(2) Uani d 1
H H34 0.359108 0.566710 0.132823 0.023 Uiso calc 1
C C35 0.19411(11) 0.55108(3) 0.15742(6) 0.0161(2) Uani d 1
H H35 0.217465 0.529756 0.163287 0.019 Uiso calc 1
C C36 0.07374(11) 0.56081(3) 0.16705(6) 0.0142(2) Uani d 1
P P3 0.09805(3) 0.71259(2) 0.12227(2) 0.01599(7) Uani d 1
O O3 0.17981(8) 0.69166(2) 0.08605(5) 0.02155(18) Uani d 1
C C37 -0.08417(12) 0.68424(3) 0.19179(7) 0.0244(3) Uani d 1
H H37 -0.030988 0.688982 0.235659 0.029 Uiso calc 1
C C38 -0.19660(13) 0.66742(3) 0.19036(8) 0.0315(3) Uani d 1
H H38 -0.218007 0.660839 0.233340 0.038 Uiso calc 1
C C39 -0.27655(13) 0.66046(3) 0.12557(9) 0.0312(3) Uani d 1
H H39 -0.351472 0.649149 0.124875 0.037 Uiso calc 1
C C40 -0.24498(14) 0.67032(3) 0.06181(8) 0.0323(3) Uani d 1
H H40 -0.299242 0.665798 0.018164 0.039 Uiso calc 1
C C41 -0.13297(14) 0.68691(3) 0.06245(7) 0.0274(3) Uani d 1
H H41 -0.112158 0.693373 0.019234 0.033 Uiso calc 1
C C42 -0.05124(12) 0.69397(3) 0.12764(7) 0.0185(2) Uani d 1
C C43 -0.03715(12) 0.76945(3) 0.08915(8) 0.0248(3) Uani d 1
H H43 -0.081000 0.764003 0.125165 0.030 Uiso calc 1
C C44 -0.06608(13) 0.79759(3) 0.05104(8) 0.0299(3) Uani d 1
H H44 -0.128479 0.811110 0.061853 0.036 Uiso calc 1
C C45 -0.00170(14) 0.80552(3) -0.00327(8) 0.0316(3) Uani d 1
H H45 -0.021237 0.824361 -0.028957 0.038 Uiso calc 1
C C46 0.09146(14) 0.78551(3) -0.01936(8) 0.0305(3) Uani d 1
H H46 0.134234 0.790946 -0.055853 0.037 Uiso calc 1
C C47 0.12140(12) 0.75730(3) 0.01881(7) 0.0239(3) Uani d 1
H H47 0.183816 0.743850 0.007752 0.029 Uiso calc 1
C C48 0.05757(12) 0.74923(3) 0.07371(7) 0.0193(2) Uani d 1
C C49 0.29856(12) 0.70791(3) 0.23785(7) 0.0233(3) Uani d 1
H H49 0.334641 0.694746 0.207831 0.028 Uiso calc 1
C C50 0.36378(13) 0.71402(3) 0.30779(8) 0.0293(3) Uani d 1
H H50 0.443912 0.705170 0.324258 0.035 Uiso calc 1
C C51 0.30930(14) 0.73330(3) 0.35291(8) 0.0312(3) Uani d 1
H H51 0.352266 0.736994 0.399933 0.037 Uiso calc 1
C C52 0.19116(14) 0.74706(3) 0.32820(8) 0.0308(3) Uani d 1
H H52 0.155341 0.760138 0.358497 0.037 Uiso calc 1
C C53 0.12620(13) 0.74136(3) 0.25837(7) 0.0253(3) Uani d 1
H H53 0.047151 0.750767 0.241795 0.030 Uiso calc 1
C C54 0.17919(12) 0.72151(3) 0.21276(7) 0.0188(2) Uani d 1
P P4 0.59434(3) 0.71241(2) 0.62054(2) 0.01558(7) Uani d 1
O O4 0.65852(8) 0.68597(2) 0.58832(4) 0.01947(18) Uani d 1
C C55 0.36994(13) 0.67928(3) 0.59742(8) 0.0282(3) Uani d 1
H H55 0.389594 0.674863 0.552729 0.034 Uiso calc 1
C C56 0.26067(15) 0.66662(4) 0.61513(9) 0.0361(3) Uani d 1
H H56 0.206716 0.653874 0.582208 0.043 Uiso calc 1
C C57 0.23188(14) 0.67296(4) 0.68190(9) 0.0357(3) Uani d 1
H H57 0.158804 0.664312 0.693791 0.043 Uiso calc 1
C C58 0.31085(14) 0.69200(4) 0.73083(8) 0.0324(3) Uani d 1
H H58 0.290945 0.696173 0.775564 0.039 Uiso calc 1
C C59 0.42035(13) 0.70500(3) 0.71334(7) 0.0248(3) Uani d 1
H H59 0.473371 0.717929 0.746290 0.030 Uiso calc 1
C C60 0.45058(12) 0.69863(3) 0.64644(7) 0.0190(2) Uani d 1
C C61 0.77928(13) 0.70565(3) 0.74264(7) 0.0256(3) Uani d 1
H H61 0.789190 0.685356 0.724829 0.031 Uiso calc 1
C C62 0.85001(14) 0.71467(4) 0.80939(8) 0.0328(3) Uani d 1
H H62 0.907827 0.700498 0.835864 0.039 Uiso calc 1
C C63 0.83457(14) 0.74466(4) 0.83647(7) 0.0310(3) Uani d 1
H H63 0.880548 0.750466 0.881635 0.037 Uiso calc 1
C C64 0.75106(15) 0.76599(4) 0.79662(8) 0.0351(3) Uani d 1
H H64 0.741536 0.786242 0.814744 0.042 Uiso calc 1
C C65 0.68114(14) 0.75731(3) 0.72948(8) 0.0313(3) Uani d 1
H H65 0.625732 0.771861 0.702523 0.038 Uiso calc 1
C C66 0.69371(11) 0.72688(3) 0.70238(7) 0.0191(2) Uani d 1
C C67 0.45982(12) 0.76745(3) 0.56674(7) 0.0231(3) Uani d 1
H H67 0.417547 0.765712 0.604988 0.028 Uiso calc 1
C C68 0.43043(13) 0.79226(3) 0.51757(8) 0.0275(3) Uani d 1
H H68 0.369387 0.807282 0.523296 0.033 Uiso calc 1
C C69 0.49220(13) 0.79458(3) 0.46002(8) 0.0283(3) Uani d 1
H H69 0.472196 0.811139 0.427055 0.034 Uiso calc 1
C C70 0.58383(13) 0.77230(3) 0.45135(7) 0.0261(3) Uani d 1
H H70 0.624512 0.773921 0.412430 0.031 Uiso calc 1
C C71 0.61497(12) 0.74760(3) 0.50053(7) 0.0207(2) Uani d 1
H H71 0.676790 0.732791 0.494812 0.025 Uiso calc 1
C C72 0.55292(11) 0.74510(3) 0.55873(7) 0.0183(2) Uani d 1

loop_
_atom_site_aniso_label
_atom_site_aniso_U_11
_atom_site_aniso_U_22
_atom_site_aniso_U_33
_atom_site_aniso_U_12
_atom_site_aniso_U_13
_atom_site_aniso_U_23
S1 0.01503(14) 0.02690(16) 0.01590(14) 0.00414(11) 0.00267(11) 0.00504(11)
O5 0.1541(15) 0.0195(5) 0.0287(6) -0.0136(7) 0.0334(8) -0.0030(4)
O6 0.0519(6) 0.0196(5) 0.0228(5) -0.0019(4) 0.0189(4) -0.0022(4)
O7 0.0198(4) 0.0312(5) 0.0197(4) 0.0043(4) 0.0047(3) 0.0069(4)
O8 0.0187(4) 0.0351(5) 0.0200(4) 0.0091(4) 0.0011(3) 0.0089(4)
C73 0.0162(5) 0.0211(6) 0.0188(6) 0.0022(5) 0.0022(4) 0.0008(5)
C74 0.0175(6) 0.0274(6) 0.0164(6) -0.0040(5) 0.0004(4) -0.0018(5)
C75 0.0251(6) 0.0255(6) 0.0194(6) -0.0024(5) 0.0065(5) -0.0073(5)
C76 0.0211(6) 0.0232(6) 0.0249(6) 0.0056(5) 0.0072(5) -0.0028(5)
C77 0.0162(5) 0.0206(6) 0.0170(5) 0.0017(5) 0.0028(4) 0.0014(5)
C78 0.0160(5) 0.0161(5) 0.0164(5) 0.0000(4) 0.0037(4) 0.0006(4)
C79 0.0234(6) 0.0185(6) 0.0165(6) 0.0024(5) 0.0018(5) 0.0007(5)
C80 0.0186(6) 0.0154(5) 0.0164(5) 0.0031(4) 0.0042(4) 0.0003(4)
C81 0.0235(6) 0.0277(7) 0.0192(6) 0.0062(5) 0.0046(5) 0.0069(5)
C82 0.0310(7) 0.0344(7) 0.0262(7) 0.0060(6) 0.0116(6) 0.0128(6)
C83 0.0246(7) 0.0337(7) 0.0334(7) 0.0006(6) 0.0139(6) 0.0093(6)
C84 0.0177(6) 0.0260(6) 0.0260(6) 0.0022(5) 0.0044(5) 0.0043(5)
C85 0.0190(6) 0.0149(5) 0.0165(5) 0.0018(4) 0.0037(4) 0.0003(4)
C86 0.0165(5) 0.0161(5) 0.0168(5) 0.0009(4) -0.0005(4) -0.0003(4)
S2 0.01312(13) 0.02878(16) 0.01450(13) 0.00328(11) 0.00294(10) 0.00385(11)
O9 0.0180(4) 0.0253(4) 0.0169(4) 0.0024(3) 0.0033(3) 0.0036(3)
O10 0.0172(4) 0.0317(5) 0.0182(4) 0.0088(4) 0.0007(3) 0.0046(4)
O11 0.0794(9) 0.0169(5) 0.0236(5) -0.0017(5) -0.0069(5) 0.0018(4)
O12 0.0420(6) 0.0184(4) 0.0189(4) 0.0065(4) 0.0136(4) 0.0013(4)
C87 0.0184(6) 0.0192(6) 0.0168(5) 0.0033(5) 0.0016(4) 0.0022(4)
C88 0.0278(7) 0.0233(6) 0.0196(6) 0.0017(5) 0.0083(5) 0.0060(5)
C89 0.0212(6) 0.0294(7) 0.0281(7) 0.0002(5) 0.0118(5) 0.0054(5)
C90 0.0159(6) 0.0238(6) 0.0246(6) 0.0019(5) 0.0050(5) 0.0021(5)
C91 0.0152(5) 0.0150(5) 0.0157(5) 0.0013(4) 0.0027(4) -0.0007(4)
C92 0.0166(5) 0.0137(5) 0.0152(5) 0.0014(4) 0.0037(4) -0.0008(4)
C93 0.0154(5) 0.0150(5) 0.0162(5) 0.0005(4) -0.0003(4) -0.0012(4)
C94 0.0138(5) 0.0237(6) 0.0167(5) -0.0001(5) 0.0037(4) 0.0023(5)
C95 0.0187(6) 0.0264(6) 0.0236(6) 0.0027(5) 0.0073(5) -0.0017(5)
C96 0.0227(6) 0.0292(7) 0.0193(6) -0.0042(5) 0.0063(5) -0.0050(5)
C97 0.0177(6) 0.0309(7) 0.0167(6) -0.0058(5) -0.0003(5) -0.0003(5)
C98 0.0151(5) 0.0234(6) 0.0193(6) -0.0011(5) 0.0024(5) 0.0035(5)
C99 0.0142(5) 0.0186(6) 0.0166(5) -0.0027(4) 0.0036(4) 0.0027(4)
C100 0.0155(5) 0.0191(6) 0.0179(6) -0.0015(4) -0.0007(4) 0.0024(5)
P1 0.01150(13) 0.01351(13) 0.01110(13) 0.00026(10) 0.00034(10) 0.00070(10)
O1 0.0128(4) 0.0217(4) 0.0176(4) 0.0025(3) 0.0013(3) 0.0031(3)
C1 0.0172(6) 0.0182(5) 0.0144(5) -0.0027(4) 0.0023(4) -0.0004(4)
C2 0.0172(6) 0.0259(6) 0.0133(5) -0.0021(5) -0.0001(4) -0.0022(5)
C3 0.0210(6) 0.0254(6) 0.0120(5) 0.0037(5) 0.0035(4) 0.0022(5)
C4 0.0228(6) 0.0210(6) 0.0180(6) -0.0027(5) 0.0062(5) 0.0037(5)
C5 0.0172(5) 0.0188(6) 0.0161(5) -0.0027(5) 0.0014(4) -0.0002(4)
C6 0.0146(5) 0.0137(5) 0.0125(5) 0.0017(4) 0.0024(4) -0.0003(4)
C7 0.0202(6) 0.0193(6) 0.0196(6) 0.0003(5) 0.0030(5) -0.0023(5)
C8 0.0257(7) 0.0180(6) 0.0349(7) -0.0006(5) 0.0118(6) -0.0047(5)
C9 0.0329(7) 0.0278(7) 0.0336(7) -0.0083(6) 0.0124(6) -0.0168(6)
C10 0.0489(10) 0.0429(9) 0.0232(7) 0.0014(7) -0.0069(7) -0.0169(6)
C11 0.0382(8) 0.0311(7) 0.0190(6) 0.0060(6) -0.0069(6) -0.0056(5)
C12 0.0155(5) 0.0173(5) 0.0149(5) -0.0032(4) 0.0026(4) -0.0016(4)
C13 0.0167(5) 0.0175(5) 0.0153(5) 0.0000(4) 0.0015(4) -0.0014(4)
C14 0.0156(5) 0.0280(6) 0.0172(6) -0.0037(5) 0.0032(4) -0.0022(5)
C15 0.0227(6) 0.0253(6) 0.0175(6) -0.0089(5) 0.0009(5) 0.0035(5)
C16 0.0272(7) 0.0166(6) 0.0232(6) -0.0022(5) 0.0016(5) 0.0043(5)
C17 0.0186(6) 0.0174(6) 0.0195(6) 0.0016(5) 0.0024(5) 0.0015(4)
C18 0.0155(5) 0.0162(5) 0.0096(5) -0.0013(4) 0.0000(4) 0.0002(4)
P2 0.01140(13) 0.01358(13) 0.01122(13) 0.00096(10) 0.00054(10) 0.00039(10)
O2 0.0131(4) 0.0211(4) 0.0170(4) 0.0036(3) 0.0013(3) 0.0014(3)
C19 0.0175(6) 0.0175(5) 0.0151(5) -0.0020(4) 0.0028(4) -0.0006(4)
C20 0.0178(6) 0.0253(6) 0.0136(5) -0.0021(5) -0.0002(4) -0.0030(5)
C21 0.0222(6) 0.0265(6) 0.0126(5) 0.0023(5) 0.0031(5) 0.0018(5)
C22 0.0235(6) 0.0232(6) 0.0171(6) -0.0031(5) 0.0058(5) 0.0032(5)
C23 0.0169(5) 0.0193(6) 0.0159(5) -0.0023(5) 0.0019(4) -0.0003(4)
C24 0.0148(5) 0.0140(5) 0.0129(5) 0.0023(4) 0.0027(4) -0.0005(4)
C25 0.0184(6) 0.0192(6) 0.0176(6) 0.0011(5) 0.0013(5) -0.0015(5)
C26 0.0228(6) 0.0175(6) 0.0288(7) 0.0017(5) 0.0085(5) -0.0025(5)
C27 0.0255(7) 0.0243(6) 0.0288(7) -0.0048(5) 0.0093(5) -0.0125(5)
C28 0.0375(8) 0.0377(8) 0.0231(7) 0.0042(7) -0.0066(6) -0.0143(6)
C29 0.0323(7) 0.0288(7) 0.0183(6) 0.0086(6) -0.0062(5) -0.0050(5)
C30 0.0142(5) 0.0166(5) 0.0146(5) -0.0010(4) 0.0030(4) -0.0014(4)
C31 0.0189(6) 0.0175(6) 0.0215(6) 0.0031(5) 0.0046(5) 0.0019(5)
C32 0.0275(7) 0.0154(6) 0.0273(6) 0.0013(5) 0.0051(5) 0.0048(5)
C33 0.0218(6) 0.0221(6) 0.0189(6) -0.0056(5) 0.0020(5) 0.0043(5)
C34 0.0155(5) 0.0247(6) 0.0176(6) -0.0018(5) 0.0027(4) -0.0016(5)
C35 0.0169(6) 0.0154(5) 0.0153(5) 0.0010(4) 0.0012(4) -0.0010(4)
C36 0.0157(5) 0.0158(5) 0.0101(5) 0.0001(4) 0.0002(4) -0.0002(4)
P3 0.01686(14) 0.01392(14) 0.01790(14) 0.00187(11) 0.00514(11) -0.00059(11)
O3 0.0249(4) 0.0197(4) 0.0215(4) 0.0058(4) 0.0082(4) -0.0020(3)
C37 0.0198(6) 0.0265(6) 0.0257(6) -0.0007(5) 0.0020(5) 0.0058(5)
C38 0.0247(7) 0.0321(7) 0.0380(8) -0.0025(6) 0.0066(6) 0.0114(6)
C39 0.0210(6) 0.0197(6) 0.0507(9) -0.0035(5) 0.0018(6) 0.0018(6)
C40 0.0296(7) 0.0229(7) 0.0390(8) -0.0050(6) -0.0060(6) -0.0052(6)
C41 0.0332(7) 0.0230(6) 0.0245(6) -0.0046(6) 0.0020(5) -0.0029(5)
C42 0.0184(6) 0.0124(5) 0.0241(6) 0.0016(4) 0.0032(5) -0.0001(4)
C43 0.0209(6) 0.0217(6) 0.0337(7) 0.0023(5) 0.0102(5) 0.0037(5)
C44 0.0231(6) 0.0202(6) 0.0472(8) 0.0053(5) 0.0085(6) 0.0047(6)
C45 0.0305(7) 0.0203(6) 0.0432(8) 0.0004(6) 0.0054(6) 0.0114(6)
C46 0.0315(7) 0.0281(7) 0.0339(7) -0.0005(6) 0.0109(6) 0.0091(6)
C47 0.0231(6) 0.0227(6) 0.0273(6) 0.0015(5) 0.0083(5) 0.0032(5)
C48 0.0182(6) 0.0162(6) 0.0234(6) -0.0002(5) 0.0039(5) 0.0014(5)
C49 0.0202(6) 0.0230(6) 0.0270(7) 0.0017(5) 0.0051(5) -0.0018(5)
C50 0.0215(6) 0.0308(7) 0.0325(7) 0.0011(5) -0.0021(5) 0.0002(6)
C51 0.0353(8) 0.0301(7) 0.0249(7) -0.0059(6) -0.0019(6) -0.0052(6)
C52 0.0379(8) 0.0267(7) 0.0279(7) 0.0008(6) 0.0065(6) -0.0095(6)
C53 0.0257(6) 0.0234(6) 0.0266(7) 0.0039(5) 0.0046(5) -0.0051(5)
C54 0.0185(6) 0.0165(5) 0.0215(6) -0.0015(5) 0.0040(5) -0.0014(5)
P4 0.01651(14) 0.01290(14) 0.01749(14) 0.00079(11) 0.00375(11) -0.00068(11)
O4 0.0241(4) 0.0156(4) 0.0196(4) 0.0037(3) 0.0063(3) -0.0012(3)
C55 0.0279(7) 0.0244(7) 0.0328(7) -0.0063(5) 0.0073(6) -0.0046(5)
C56 0.0295(7) 0.0259(7) 0.0530(9) -0.0089(6) 0.0084(7) -0.0013(7)
C57 0.0253(7) 0.0294(7) 0.0562(10) 0.0005(6) 0.0170(7) 0.0153(7)
C58 0.0294(7) 0.0373(8) 0.0344(7) 0.0095(6) 0.0157(6) 0.0123(6)
C59 0.0236(6) 0.0267(7) 0.0251(6) 0.0043(5) 0.0071(5) 0.0026(5)
C60 0.0193(6) 0.0143(5) 0.0239(6) 0.0025(5) 0.0055(5) 0.0036(5)
C61 0.0236(6) 0.0248(6) 0.0268(7) 0.0015(5) 0.0015(5) -0.0020(5)
C62 0.0287(7) 0.0372(8) 0.0288(7) 0.0001(6) -0.0033(6) 0.0010(6)
C63 0.0282(7) 0.0435(8) 0.0216(6) -0.0135(6) 0.0058(5) -0.0076(6)
C64 0.0381(8) 0.0325(8) 0.0342(8) -0.0052(6) 0.0061(6) -0.0163(6)
C65 0.0340(7) 0.0241(7) 0.0330(7) 0.0036(6) 0.0001(6) -0.0085(6)
C66 0.0173(6) 0.0205(6) 0.0202(6) -0.0024(5) 0.0050(5) -0.0025(5)
C67 0.0192(6) 0.0202(6) 0.0309(7) 0.0021(5) 0.0072(5) 0.0029(5)
C68 0.0197(6) 0.0213(6) 0.0414(8) 0.0045(5) 0.0056(6) 0.0067(6)
C69 0.0258(7) 0.0227(6) 0.0352(7) 0.0012(5) 0.0028(6) 0.0117(6)
C70 0.0260(7) 0.0248(6) 0.0282(7) -0.0024(5) 0.0074(5) 0.0056(5)
C71 0.0189(6) 0.0181(6) 0.0255(6) -0.0010(5) 0.0052(5) 0.0006(5)
C72 0.0164(6) 0.0153(5) 0.0226(6) -0.0020(4) 0.0024(5) 0.0009(5)

loop_
_atom_type_symbol
_atom_type_description
_atom_type_scat_dispersion_real
_atom_type_scat_dispersion_imag
_atom_type_scat_source
C C 0.0181 0.0091 'International Tables Vol C Tables 4.2.6.8 and 6.1.1.4'
H H 0.0000 0.0000 'International Tables Vol C Tables 4.2.6.8 and 6.1.1.4'
O O 0.0492 0.0322 'International Tables Vol C Tables 4.2.6.8 and 6.1.1.4'
P P 0.2955 0.4335 'International Tables Vol C Tables 4.2.6.8 and 6.1.1.4'
S S 0.3331 0.5567 'International Tables Vol C Tables 4.2.6.8 and 6.1.1.4'

loop_
_exptl_crystal_face_index_h
_exptl_crystal_face_index_k
_exptl_crystal_face_index_l
_exptl_crystal_face_perp_dist
5 -3 1 0.0802
3 -5 -1 0.0811
0 -5 -1 0.0459
-1 -5 -2 0.0838
-5 1 -1 0.0834
-3 5 0 0.0801
0 5 1 0.0395
1 5 0 0.0361
0 -1 -5 0.0768
-1 -5 0 0.0621
0 1 5 0.0507
-1 -5 2 0.0621

loop_
_geom_angle_atom_site_label_1
_geom_angle_atom_site_label_2
_geom_angle_atom_site_label_3
_geom_angle
C80 S1 C77 101.78(6)
C79 O6 H6O 109.8(14)
C86 O8 H8O 111.7(14)
C74 C73 H73 119.7
C74 C73 C78 120.70(11)
C78 C73 H73 119.7
C73 C74 H74 120.2
C73 C74 C75 119.62(11)
C75 C74 H74 120.2
C74 C75 H75 119.9
C76 C75 C74 120.21(11)
C76 C75 H75 119.9
C75 C76 H76 119.6
C75 C76 C77 120.71(12)
C77 C76 H76 119.6
C76 C77 S1 119.72(9)
C76 C77 C78 118.98(11)
C78 C77 S1 121.28(9)
C73 C78 C77 119.77(11)
C73 C78 C79 116.79(11)
C77 C78 C79 123.40(11)
O5 C79 O6 123.45(12)
O5 C79 C78 121.67(12)
O6 C79 C78 114.76(11)
C81 C80 S1 122.19(9)
C81 C80 C85 117.98(11)
C85 C80 S1 119.81(9)
C80 C81 H81 119.5
C82 C81 C80 121.10(12)
C82 C81 H81 119.5
C81 C82 H82 119.6
C81 C82 C83 120.85(12)
C83 C82 H82 119.6
C82 C83 H83 120.6
C84 C83 C82 118.84(12)
C84 C83 H83 120.6
C83 C84 H84 119.4
C83 C84 C85 121.26(12)
C85 C84 H84 119.4
C80 C85 C86 121.64(11)
C84 C85 C80 119.94(11)
C84 C85 C86 118.41(11)
O7 C86 O8 124.24(11)
O7 C86 C85 123.93(11)
O8 C86 C85 111.83(10)
C92 S2 C94 100.52(5)
C93 O10 H10O 110.6(14)
C100 O12 H12O 111.0(12)
C88 C87 H87 119.4
C88 C87 C92 121.16(11)
C92 C87 H87 119.4
C87 C88 H88 119.7
C87 C88 C89 120.59(11)
C89 C88 H88 119.7
C88 C89 H89 120.5
C90 C89 C88 119.06(12)
C90 C89 H89 120.5
C89 C90 H90 119.4
C89 C90 C91 121.30(12)
C91 C90 H90 119.4
C90 C91 C92 119.64(11)
C90 C91 C93 118.82(11)
C92 C91 C93 121.50(10)
C87 C92 S2 121.33(9)
C87 C92 C91 118.24(11)
C91 C92 S2 120.40(9)
O9 C93 O10 123.83(11)
O9 C93 C91 123.56(11)
O10 C93 C91 112.61(10)
C95 C94 S2 118.49(9)
C95 C94 C99 119.21(11)
C99 C94 S2 122.30(9)
C94 C95 H95 119.6
C96 C95 C94 120.76(12)
C96 C95 H95 119.6
C95 C96 H96 120.0
C97 C96 C95 120.05(12)
C97 C96 H96 120.0
C96 C97 H97 120.1
C98 C97 C96 119.71(12)
C98 C97 H97 120.1
C97 C98 H98 119.5
C97 C98 C99 120.98(12)
C99 C98 H98 119.5
C94 C99 C100 124.32(11)
C98 C99 C94 119.28(11)
C98 C99 C100 116.38(11)
O11 C100 O12 123.80(12)
O11 C100 C99 121.95(11)
O12 C100 C99 114.18(10)
O1 P1 C6 112.35(5)
O1 P1 C12 111.32(5)
O1 P1 C18 111.73(5)
C6 P1 C12 106.40(5)
C6 P1 C18 107.57(5)
C18 P1 C12 107.14(5)
C2 C1 H1 120.0
C6 C1 H1 120.0
C6 C1 C2 120.03(11)
C1 C2 H2 120.1
C3 C2 C1 119.77(11)
C3 C2 H2 120.1
C2 C3 H3 119.8
C2 C3 C4 120.38(11)
C4 C3 H3 119.8
C3 C4 H4 119.9
C5 C4 C3 120.12(11)
C5 C4 H4 119.9
C4 C5 H5 120.1
C4 C5 C6 119.81(11)
C6 C5 H5 120.1
C1 C6 P1 122.24(9)
C1 C6 C5 119.86(10)
C5 C6 P1 117.90(9)
C8 C7 H7 119.9
C8 C7 C12 120.14(12)
C12 C7 H7 119.9
C7 C8 H8 119.9
C9 C8 C7 120.28(13)
C9 C8 H8 119.9
C8 C9 H9 120.1
C8 C9 C10 119.85(12)
C10 C9 H9 120.1
C9 C10 H10 119.8
C9 C10 C11 120.47(13)
C11 C10 H10 119.8
C10 C11 H11 120.0
C10 C11 C12 120.08(13)
C12 C11 H11 120.0
C7 C12 P1 123.65(9)
C7 C12 C11 119.17(11)
C11 C12 P1 117.18(10)
C14 C13 H13 119.9
C14 C13 C18 120.22(11)
C18 C13 H13 119.9
C13 C14 H14 120.2
C13 C14 C15 119.66(12)
C15 C14 H14 120.2
C14 C15 H15 119.8
C16 C15 C14 120.38(12)
C16 C15 H15 119.8
C15 C16 H16 119.9
C15 C16 C17 120.22(12)
C17 C16 H16 119.9
C16 C17 H17 120.1
C16 C17 C18 119.82(11)
C18 C17 H17 120.1
C13 C18 P1 121.99(9)
C17 C18 P1 118.34(9)
C17 C18 C13 119.66(11)
O2 P2 C24 113.00(5)
O2 P2 C30 110.92(5)
O2 P2 C36 111.25(5)
C24 P2 C30 106.18(5)
C36 P2 C24 107.09(5)
C36 P2 C30 108.12(5)
C20 C19 H19 120.0
C24 C19 H19 120.0
C24 C19 C20 120.09(11)
C19 C20 H20 120.1
C21 C20 C19 119.78(11)
C21 C20 H20 120.1
C20 C21 H21 119.8
C20 C21 C22 120.45(11)
C22 C21 H21 119.8
C21 C22 H22 120.0
C23 C22 C21 120.02(11)
C23 C22 H22 120.0
C22 C23 H23 120.0
C22 C23 C24 119.91(11)
C24 C23 H23 120.0
C19 C24 P2 122.36(9)
C19 C24 C23 119.73(10)
C23 C24 P2 117.90(9)
C26 C25 H25 119.9
C26 C25 C30 120.21(11)
C30 C25 H25 119.9
C25 C26 H26 119.8
C27 C26 C25 120.31(12)
C27 C26 H26 119.8
C26 C27 H27 120.1
C26 C27 C28 119.79(12)
C28 C27 H27 120.1
C27 C28 H28 119.8
C27 C28 C29 120.33(13)
C29 C28 H28 119.8
C28 C29 H29 119.9
C28 C29 C30 120.27(13)
C30 C29 H29 119.9
C25 C30 P2 123.58(9)
C25 C30 C29 119.09(11)
C29 C30 P2 117.33(9)
C32 C31 H31 120.2
C32 C31 C36 119.67(11)
C36 C31 H31 120.2
C31 C32 H32 119.8
C33 C32 C31 120.40(12)
C33 C32 H32 119.8
C32 C33 H33 119.9
C32 C33 C34 120.29(11)
C34 C33 H33 119.9
C33 C34 H34 120.1
C33 C34 C35 119.76(11)
C35 C34 H34 120.1
C34 C35 H35 119.9
C34 C35 C36 120.18(11)
C36 C35 H35 119.9
C31 C36 P2 117.85(9)
C31 C36 C35 119.68(11)
C35 C36 P2 122.46(9)
O3 P3 C42 112.18(5)
O3 P3 C48 111.75(5)
O3 P3 C54 110.01(6)
C48 P3 C42 105.87(6)
C54 P3 C42 107.61(6)
C54 P3 C48 109.24(6)
C38 C37 H37 120.0
C38 C37 C42 120.05(13)
C42 C37 H37 120.0
C37 C38 H38 119.8
C39 C38 C37 120.41(13)
C39 C38 H38 119.8
C38 C39 H39 120.1
C38 C39 C40 119.79(13)
C40 C39 H39 120.1
C39 C40 H40 119.8
C39 C40 C41 120.39(13)
C41 C40 H40 119.8
C40 C41 H41 119.9
C40 C41 C42 120.28(13)
C42 C41 H41 119.9
C37 C42 P3 123.98(10)
C37 C42 C41 119.08(12)
C41 C42 P3 116.74(10)
C44 C43 H43 119.8
C44 C43 C48 120.32(12)
C48 C43 H43 119.8
C43 C44 H44 120.1
C43 C44 C45 119.82(13)
C45 C44 H44 120.1
C44 C45 H45 119.9
C46 C45 C44 120.25(13)
C46 C45 H45 119.9
C45 C46 H46 119.9
C45 C46 C47 120.28(13)
C47 C46 H46 119.9
C46 C47 H47 120.1
C46 C47 C48 119.82(12)
C48 C47 H47 120.1
C43 C48 P3 121.55(10)
C47 C48 P3 118.94(9)
C47 C48 C43 119.50(12)
C50 C49 H49 120.0
C50 C49 C54 120.05(12)
C54 C49 H49 120.0
C49 C50 H50 120.0
C51 C50 C49 120.01(13)
C51 C50 H50 120.0
C50 C51 H51 119.9
C52 C51 C50 120.25(13)
C52 C51 H51 119.9
C51 C52 H52 120.0
C51 C52 C53 120.08(13)
C53 C52 H52 120.0
C52 C53 H53 119.9
C52 C53 C54 120.19(13)
C54 C53 H53 119.9
C49 C54 P3 118.37(9)
C49 C54 C53 119.40(12)
C53 C54 P3 122.23(10)
O4 P4 C60 111.07(5)
O4 P4 C66 111.08(5)
O4 P4 C72 111.95(5)
C66 P4 C60 105.35(6)
C72 P4 C60 107.95(6)
C72 P4 C66 109.19(6)
C56 C55 H55 119.9
C56 C55 C60 120.19(13)
C60 C55 H55 119.9
C55 C56 H56 120.0
C57 C56 C55 119.95(14)
C57 C56 H56 120.0
C56 C57 H57 119.8
C58 C57 C56 120.41(13)
C58 C57 H57 119.8
C57 C58 H58 120.0
C57 C58 C59 120.05(14)
C59 C58 H58 120.0
C58 C59 H59 120.0
C58 C59 C60 120.01(13)
C60 C59 H59 120.0
C55 C60 P4 117.07(10)
C59 C60 P4 123.46(10)
C59 C60 C55 119.39(12)
C62 C61 H61 119.9
C62 C61 C66 120.23(13)
C66 C61 H61 119.9
C61 C62 H62 119.9
C63 C62 C61 120.12(14)
C63 C62 H62 119.9
C62 C63 H63 120.0
C64 C63 C62 120.07(13)
C64 C63 H63 120.0
C63 C64 H64 119.9
C63 C64 C65 120.19(13)
C65 C64 H64 119.9
C64 C65 H65 119.9
C64 C65 C66 120.23(14)
C66 C65 H65 119.9
C61 C66 P4 117.83(10)
C61 C66 C65 119.14(12)
C65 C66 P4 122.83(10)
C68 C67 H67 120.0
C68 C67 C72 120.06(12)
C72 C67 H67 120.0
C67 C68 H68 120.0
C69 C68 C67 119.93(12)
C69 C68 H68 120.0
C68 C69 H69 119.8
C68 C69 C70 120.30(12)
C70 C69 H69 119.8
C69 C70 H70 119.9
C69 C70 C71 120.30(12)
C71 C70 H70 119.9
C70 C71 H71 120.2
C70 C71 C72 119.70(12)
C72 C71 H71 120.2
C67 C72 P4 121.96(10)
C67 C72 C71 119.70(11)
C71 C72 P4 118.33(9)

loop_
_geom_bond_atom_site_label_1
_geom_bond_atom_site_label_2
_geom_bond_distance
S1 C77 1.7839(12)
S1 C80 1.7764(12)
O5 C79 1.1978(17)
O6 H6O 0.95(2)
O6 C79 1.3043(15)
O7 C86 1.2104(15)
O8 H8O 0.90(2)
O8 C86 1.3279(15)
C73 H73 0.9300
C73 C74 1.3862(17)
C73 C78 1.3942(17)
C74 H74 0.9300
C74 C75 1.3866(19)
C75 H75 0.9300
C75 C76 1.3854(19)
C76 H76 0.9300
C76 C77 1.3975(17)
C77 C78 1.3996(16)
C78 C79 1.4998(16)
C80 C81 1.4024(16)
C80 C85 1.4077(17)
C81 H81 0.9300
C81 C82 1.3847(19)
C82 H82 0.9300
C82 C83 1.388(2)
C83 H83 0.9300
C83 C84 1.3826(18)
C84 H84 0.9300
C84 C85 1.4004(17)
C85 C86 1.4921(16)
S2 C92 1.7760(12)
S2 C94 1.7863(12)
O9 C93 1.2147(15)
O10 H10O 0.91(2)
O10 C93 1.3309(14)
O11 C100 1.2075(16)
O12 H12O 0.89(2)
O12 C100 1.3126(15)
C87 H87 0.9300
C87 C88 1.3842(17)
C87 C92 1.4042(16)
C88 H88 0.9300
C88 C89 1.3887(19)
C89 H89 0.9300
C89 C90 1.3853(18)
C90 H90 0.9300
C90 C91 1.4008(16)
C91 C92 1.4087(16)
C91 C93 1.4900(16)
C94 C95 1.3980(17)
C94 C99 1.4031(17)
C95 H95 0.9300
C95 C96 1.3879(18)
C96 H96 0.9300
C96 C97 1.3876(19)
C97 H97 0.9300
C97 C98 1.3856(18)
C98 H98 0.9300
C98 C99 1.3979(16)
C99 C100 1.4997(17)
P1 O1 1.5018(8)
P1 C6 1.7961(11)
P1 C12 1.8003(12)
P1 C18 1.7994(12)
C1 H1 0.9300
C1 C2 1.3952(16)
C1 C6 1.3909(16)
C2 H2 0.9300
C2 C3 1.3874(18)
C3 H3 0.9300
C3 C4 1.3890(18)
C4 H4 0.9300
C4 C5 1.3868(17)
C5 H5 0.9300
C5 C6 1.4007(16)
C7 H7 0.9300
C7 C8 1.3915(17)
C7 C12 1.3920(17)
C8 H8 0.9300
C8 C9 1.379(2)
C9 H9 0.9300
C9 C10 1.381(2)
C10 H10 0.9300
C10 C11 1.387(2)
C11 H11 0.9300
C11 C12 1.3941(17)
C13 H13 0.9300
C13 C14 1.3901(17)
C13 C18 1.3979(16)
C14 H14 0.9300
C14 C15 1.3902(18)
C15 H15 0.9300
C15 C16 1.3854(19)
C16 H16 0.9300
C16 C17 1.3902(17)
C17 H17 0.9300
C17 C18 1.3956(16)
P2 O2 1.5014(8)
P2 C24 1.7997(11)
P2 C30 1.7998(12)
P2 C36 1.7980(12)
C19 H19 0.9300
C19 C20 1.3956(16)
C19 C24 1.3927(16)
C20 H20 0.9300
C20 C21 1.3866(18)
C21 H21 0.9300
C21 C22 1.3902(18)
C22 H22 0.9300
C22 C23 1.3880(17)
C23 H23 0.9300
C23 C24 1.4015(16)
C25 H25 0.9300
C25 C26 1.3910(17)
C25 C30 1.3914(17)
C26 H26 0.9300
C26 C27 1.3799(19)
C27 H27 0.9300
C27 C28 1.383(2)
C28 H28 0.9300
C28 C29 1.3871(19)
C29 H29 0.9300
C29 C30 1.3933(17)
C31 H31 0.9300
C31 C32 1.3898(18)
C31 C36 1.3969(16)
C32 H32 0.9300
C32 C33 1.3857(19)
C33 H33 0.9300
C33 C34 1.3883(18)
C34 H34 0.9300
C34 C35 1.3907(17)
C35 H35 0.9300
C35 C36 1.3983(16)
P3 O3 1.4991(9)
P3 C42 1.8004(13)
P3 C48 1.8001(12)
P3 C54 1.7989(13)
C37 H37 0.9300
C37 C38 1.3912(19)
C37 C42 1.3915(17)
C38 H38 0.9300
C38 C39 1.380(2)
C39 H39 0.9300
C39 C40 1.380(2)
C40 H40 0.9300
C40 C41 1.385(2)
C41 H41 0.9300
C41 C42 1.3949(18)
C43 H43 0.9300
C43 C44 1.3865(19)
C43 C48 1.3973(17)
C44 H44 0.9300
C44 C45 1.388(2)
C45 H45 0.9300
C45 C46 1.384(2)
C46 H46 0.9300
C46 C47 1.3911(18)
C47 H47 0.9300
C47 C48 1.3943(17)
C49 H49 0.9300
C49 C50 1.3919(19)
C49 C54 1.3941(18)
C50 H50 0.9300
C50 C51 1.387(2)
C51 H51 0.9300
C51 C52 1.385(2)
C52 H52 0.9300
C52 C53 1.3863(19)
C53 H53 0.9300
C53 C54 1.3987(17)
P4 O4 1.4975(8)
P4 C60 1.8014(13)
P4 C66 1.8010(13)
P4 C72 1.8005(12)
C55 H55 0.9300
C55 C56 1.386(2)
C55 C60 1.3955(18)
C56 H56 0.9300
C56 C57 1.385(2)
C57 H57 0.9300
C57 C58 1.378(2)
C58 H58 0.9300
C58 C59 1.3917(19)
C59 H59 0.9300
C59 C60 1.3937(18)
C61 H61 0.9300
C61 C62 1.3899(19)
C61 C66 1.3915(18)
C62 H62 0.9300
C62 C63 1.381(2)
C63 H63 0.9300
C63 C64 1.379(2)
C64 H64 0.9300
C64 C65 1.389(2)
C65 H65 0.9300
C65 C66 1.3929(18)
C67 H67 0.9300
C67 C68 1.3902(18)
C67 C72 1.3991(17)
C68 H68 0.9300
C68 C69 1.386(2)
C69 H69 0.9300
C69 C70 1.389(2)
C70 H70 0.9300
C70 C71 1.3889(18)
C71 H71 0.9300
C71 C72 1.3990(17)

loop_
_geom_hbond_atom_site_label_D
_geom_hbond_atom_site_label_H
_geom_hbond_atom_site_label_A
_geom_hbond_site_symmetry_A
_geom_hbond_distance_DH
_geom_hbond_distance_HA
_geom_hbond_distance_DA
_geom_hbond_angle_DHA
O6 H6O O4 1_555 0.95(2) 1.66(2) 2.6070(12) 171(2)
O8 H8O O1 1_655 0.90(2) 1.70(2) 2.5763(12) 163(2)
O10 H10O O2 1_656 0.91(2) 1.72(2) 2.6077(12) 163(2)
O12 H12O O3 1_556 0.90(2) 1.71(2) 2.5978(12) 170.9(19)
C16 H16 O4 1_555 0.93 2.53 3.3333(15) 144
C44 H44 O4 4_464 0.93 2.43 3.2404(17) 145
C52 H52 O11 4_564 0.93 2.49 3.3231(16) 149
C62 H62 O11 1_655 0.93 2.51 3.367(2) 153
C64 H64 O5 4_565 0.93 2.46 3.263(2) 144
C68 H68 O3 4_565 0.93 2.55 3.2747(17) 135
C71 H71 O5 1_555 0.93 2.59 3.2765(18) 131
C75 H75 O2 1_655 0.93 2.41 3.1184(16) 133
C96 H96 O1 1_555 0.93 2.49 3.1832(15) 132

_cod_database_fobs_code 2242725
